data_2007178
loop_
_publ_author_name
'Pochat, Francis'
'L'Haridon, Paul'

_publ_section_title
;
 \a-(2<i>H</i>-1-Benzopyran-2-ylidene)-\a-(methylthio)acetonitrile, a
 Chromylidene Acetonitrile
;
_journal_issue 4
_journal_name_full 'Acta Crystallographica Section C'
_journal_page_first 531
_journal_page_last 533
_journal_paper_doi 10.1107/S0108270197015874
_journal_volume 54
_journal_year 1998
_chemical_formula_moiety C~12~H~9~NOS
_chemical_formula_sum 'C12 H9 N O S'
_chemical_formula_weight 215.28
_chemical_name_systematic ' 2H-1-benzopyran-2-[cyano(methylthio)methylene]'
_space_group_IT_number 14
_symmetry_cell_setting monoclinic
_symmetry_space_group_name_Hall '-P 2ybc'
_symmetry_space_group_name_H-M 'P 1 21/c 1'
_cell_angle_alpha 90.0
_cell_angle_beta 96.32(2)
_cell_angle_gamma 90.0
_cell_formula_units_Z 4
_cell_length_a 7.430(4)
_cell_length_b 18.453(2)
_cell_length_c 7.686(3)
_cell_measurement_reflns_used 25
_cell_measurement_temperature 293
_cell_measurement_theta_max 15
_cell_measurement_theta_min 6
_cell_volume 1047.4(7)
_diffrn_measurement_device_type 'Enraf-Nonius CAD-4 diffractometer'
_diffrn_measurement_method \w--2\q
_diffrn_radiation_type 'Mo K\a'
_diffrn_radiation_wavelength 0.7107
_diffrn_reflns_av_R_equivalents 0.020
_diffrn_reflns_limit_h_max 9
_diffrn_reflns_limit_h_min -9
_diffrn_reflns_limit_k_max 22
_diffrn_reflns_limit_k_min 0
_diffrn_reflns_limit_l_max 9
_diffrn_reflns_limit_l_min 0
_diffrn_reflns_number 2291
_diffrn_reflns_theta_max 26.0
_diffrn_standards_decay_% 0.7
_diffrn_standards_interval_count 250
_diffrn_standards_interval_time 60
_diffrn_standards_number 3
_exptl_absorpt_coefficient_mu 0.265
_exptl_absorpt_correction_type none
_exptl_crystal_colour Yellow
_exptl_crystal_density_diffrn 1.365
_exptl_crystal_density_method 'not measured'
_exptl_crystal_description Needle
_exptl_crystal_F_000 448
_exptl_crystal_size_max 0.40
_exptl_crystal_size_mid 0.12
_exptl_crystal_size_min 0.06
_refine_diff_density_max 0.247
_refine_diff_density_min -0.262
_refine_ls_extinction_coef '1.7(4)\\times 10^-7^'
_refine_ls_extinction_method 'Becker & Coppens (1975)'
_refine_ls_goodness_of_fit_ref 1.15
_refine_ls_hydrogen_treatment noref
_refine_ls_number_parameters 137
_refine_ls_number_reflns 1229
_refine_ls_R_factor_gt 0.058
_refine_ls_shift/su_max <0.01
_refine_ls_structure_factor_coef F
_refine_ls_weighting_details 'w = 4Fo^2^/[\s^2^(Fo)^2^+(0.07Fo^2^)^2^]'
_refine_ls_weighting_scheme calc
_refine_ls_wR_factor_ref 0.066
_reflns_number_observed 1229
_reflns_number_total 2135
_reflns_observed_criterion I>\s(I)
_cod_data_source_file jz1258.cif
_cod_data_source_block I
_cod_original_cell_volume 1047.5(7)
_cod_original_sg_symbol_H-M 'P 21/c'
_cod_original_formula_sum 'C12 H9 NOS'
_cod_database_code 2007178

loop_
_symmetry_equiv_pos_as_xyz
x,y,z
-x,-y,-z
-x,1/2+y,1/2-z
x,1/2-y,1/2+z

loop_
_atom_site_label
_atom_site_fract_x
_atom_site_fract_y
_atom_site_fract_z
_atom_site_adp_type
_atom_site_type_symbol
S .77120(10) .01004(5) .38010(10) Beq S
O1 .3095(3) .10370(10) .1905(4) Beq O
N .3526(5) -.0829(2) .2001(6) Beq N
C2 .4880(5) .0973(2) .2534(5) Beq C
C3 .5935(5) .1623(2) .2815(6) Beq C
C4 .5211(6) .2272(2) .2423(6) Beq C
C10 .3352(5) .2334(2) .1718(5) Beq C
C5 .2505(6) .2992(2) .1271(6) Beq C
C6 .0706(6) .3009(2) .0627(6) Beq C
C7 -.0272(6) .2374(2) .0433(6) Beq C
C8 .0524(5) .1713(2) .0863(6) Beq C
C9 .2342(5) .1707(2) .1502(5) Beq C
C11 .5495(5) .0285(2) .2836(5) Beq C
C12 .4361(5) -.0325(2) .2389(6) Beq C
C13 .8742(6) -.0228(2) .1952(6) Beq C
H3 .723 .153 .324 Bisofixed H
H4 .592 .266 .255 Bisofixed H
H5 .322 .340 .136 Bisofixed H
H6 .015 .348 .030 Bisofixed H
H7 -.148 .235 .003 Bisofixed H
H8 -.018 .127 .069 Bisofixed H
H131 .996 -.029 .233 Bisofixed H
H132 .829 -.067 .164 Bisofixed H
H133 .857 .009 .093 Bisofixed H

loop_
_atom_site_aniso_label
_atom_site_aniso_U_11
_atom_site_aniso_U_22
_atom_site_aniso_U_33
_atom_site_aniso_U_12
_atom_site_aniso_U_13
_atom_site_aniso_U_23
_atom_site_aniso_type_symbol
S .0402(4) .0572(6) .0495(5) -.0070(6) -.0070(4) .0134(5) S
O1 .0330(10) .0360(10) .065(2) -.0030(10) -.0060(10) -.0020(10) O
N .059(2) .043(2) .120(3) .000(2) -.011(2) .000(2) N
C2 .032(2) .043(2) .048(2) -.004(2) -.001(2) .003(2) C
C3 .038(2) .049(2) .070(3) -.012(2) -.004(2) .001(2) C
C4 .047(2) .036(2) .076(3) -.009(2) -.003(2) -.004(2) C
C10 .042(2) .036(2) .046(2) -.003(2) .001(2) .002(2) C
C5 .052(2) .038(2) .062(3) .000(2) -.006(2) -.003(2) C
C6 .068(3) .045(2) .060(3) .004(2) -.006(2) .014(2) C
C7 .045(2) .053(2) .062(3) .003(2) -.009(2) .012(2) C
C8 .038(2) .046(2) .053(2) -.001(2) -.002(2) .001(2) C
C9 .039(2) .031(2) .039(2) -.003(2) .000(2) .006(2) C
C11 .032(2) .050(2) .046(2) -.006(2) .001(2) .004(2) C
C12 .044(2) .037(2) .061(3) .002(2) .001(2) .013(2) C
C13 .050(2) .068(3) .062(3) .003(2) .014(2) .006(2) C

loop_
_atom_type_symbol
_atom_type_scat_dispersion_real
_atom_type_scat_dispersion_imag
_atom_type_scat_source
C .002 .002
; International Tables for X-ray Crystallography
  (Vol. IV)
;
H 0 0
; International Tables for X-ray Crystallography
  (Vol. IV)
;
N .004 .003
; International Tables for X-ray Crystallography
  (Vol. IV)
;
O .008 .006
; International Tables for X-ray Crystallography
  (Vol. IV)
;
S .110 .124
; International Tables for X-ray Crystallography
  (Vol. IV)
;

loop_
_geom_angle_atom_site_label_1
_geom_angle_atom_site_label_2
_geom_angle_atom_site_label_3
_geom_angle
_geom_angle_publ_flag
C11 S C13 101.1(2) yes
C2 O1 C9 120.7(3) yes
O1 C2 C3 118.3(3) yes
O1 C2 C11 115.8(2) yes
C3 C2 C11 125.8(3) yes
C2 C3 C4 121.0(3) yes
C3 C4 C10 120.4(3) yes
C4 C10 C5 123.6(2) yes
C4 C10 C9 117.9(3) yes
C5 C10 C9 118.5(2) no
C10 C5 C6 120.2(3) no
C5 C6 C7 120.0(3) no
C6 C7 C8 121.2(3) no
C7 C8 C9 117.9(3) no
O1 C9 C10 121.6(3) yes
O1 C9 C8 116.3(3) no
C10 C9 C8 122.1(3) no
S C11 C2 122.2(3) yes
S C11 C12 116.7(3) yes
C2 C11 C12 121.1(3) yes
N C12 C11 176.6(4) yes
H131 C13 H132 107.3(5) ?
H131 C13 H133 111.5(4) ?
H132 C13 H133 108.5(4) ?

loop_
_geom_bond_atom_site_label_1
_geom_bond_atom_site_label_2
_geom_bond_site_symmetry_1
_geom_bond_site_symmetry_2
_geom_bond_distance
_geom_bond_publ_flag
S C11 . . 1.764(4) yes
S C13 . . 1.792(5) yes
O1 C2 . . 1.366(4) yes
O1 C9 . . 1.379(4) yes
N C12 . . 1.139(5) yes
C2 C3 . . 1.436(5) yes
C2 C11 . . 1.361(5) yes
C3 C4 . . 1.334(6) yes
C4 C10 . . 1.432(6) yes
C10 C5 . . 1.394(5) yes
C10 C9 . . 1.378(5) yes
C5 C6 . . 1.374(6) no
C6 C7 . . 1.379(6) no
C7 C8 . . 1.378(6) no
C8 C9 . . 1.386(5) no
C11 C12 . . 1.425(5) yes
C3 H3 . . 1.00(4) ?
C4 H4 . . .89(4) ?
C5 H5 . . .92(4) ?
C6 H6 . . .98(4) ?
C7 H7 . . .92(4) ?
C8 H8 . . .98(4) ?
C13 H131 . . .93(4) ?
C13 H132 . . .90(4) ?
C13 H133 . . .98(4) ?
